data_2105989
loop_
_publ_author_name
'Fortes, A. Dominic'
'Wood, Ian G.'
'Alf\`e, Dario'
'Hern\'andez, Eduardo R.'
'Gutmann, Matthias J.'
'Sparkes, Hazel A.'

_publ_section_title
;
 Structure, hydrogen bonding and thermal expansion of ammonium carbonate
 monohydrate
;
_journal_coeditor_code EB5035
_journal_issue 6
_journal_name_full 'Acta Crystallographica Section B'
_journal_page_first 948
_journal_page_last 962
_journal_paper_doi 10.1107/S205252061402126X
_journal_volume 70
_journal_year 2014
_chemical_formula_moiety 'C O3, H2 O, 2(H4 N)'
_chemical_formula_sum 'C H10 N2 O4'
_chemical_formula_weight 114.11
_chemical_melting_point 273
_chemical_name_common 'ammonium carbonate monohydrate'
_chemical_name_systematic
;
ammonium carbonate monohydrate
;
_space_group_crystal_system orthorhombic
_space_group_IT_number 62
_space_group_name_Hall '-P 2ac 2n'
_space_group_name_H-M_alt 'P n m a'
_symmetry_space_group_name_Hall '-P 2ac 2n'
_symmetry_space_group_name_H-M 'P n m a'
_atom_sites_solution_hydrogens difmap
_atom_sites_solution_primary direct
_audit_creation_method SHELXL-2014
_cell_angle_alpha 90
_cell_angle_beta 90
_cell_angle_gamma 90
_cell_formula_units_Z 4
_cell_length_a 12.047(3)
_cell_length_b 4.4525(11)
_cell_length_c 11.023(3)
_cell_measurement_reflns_used 550
_cell_measurement_temperature 10(2)
_cell_volume 591.3(3)
_computing_cell_refinement 'SXD2001 (Gutmann, 2005)'
_computing_data_collection 'SXD2001 (Gutmann, 2005)'
_computing_data_reduction 'SXD2001 (Gutmann, 2005)'
_computing_molecular_graphics 'DIAMOND (Putz and Brandenburg, 2006)'
_computing_publication_material 'publCIF (Westrip, 2010)'
_computing_structure_refinement 'SHELXL-2014 (Gruene et al., 2014)'
_computing_structure_solution 'SHELXS-2014 (Gruene et al., 2014)'
_diffrn_ambient_temperature 10(2)
_diffrn_detector_area_resol_mean 0
_diffrn_measured_fraction_theta_full 0.926
_diffrn_measured_fraction_theta_max 0.190
_diffrn_measurement_device_type SXD
_diffrn_measurement_method 'time-of-flight LAUE diffraction'
_diffrn_radiation_source 'ISIS neutron spallation source'
_diffrn_radiation_type neutron
_diffrn_radiation_wavelength 0.48-7.0
_diffrn_reflns_limit_h_max 30
_diffrn_reflns_limit_h_min -29
_diffrn_reflns_limit_k_max 13
_diffrn_reflns_limit_k_min -12
_diffrn_reflns_limit_l_max 33
_diffrn_reflns_limit_l_min -31
_diffrn_reflns_number 12888
_diffrn_reflns_theta_full 25.242
_diffrn_reflns_theta_max 86.598
_diffrn_reflns_theta_min 0.001
_diffrn_standards_decay_% 0
_diffrn_standards_interval_count 0
_diffrn_standards_interval_time 0
_diffrn_standards_number 0
_exptl_absorpt_coefficient_mu 0.000
_exptl_absorpt_correction_type none
_exptl_crystal_colour colorless
_exptl_crystal_density_diffrn 1.282
_exptl_crystal_density_method 'not measured'
_exptl_crystal_description cuboid
_exptl_crystal_F_000 248
_exptl_crystal_size_max 4.00
_exptl_crystal_size_mid 4.00
_exptl_crystal_size_min 4.00
_refine_diff_density_max 4.021
_refine_diff_density_min -5.604
_refine_ls_extinction_coef 0.048(3)
_refine_ls_extinction_expression Fc^*^=kFc[1+0.001xFc^2^\l^3^/sin(2\q)]^-1/4^
_refine_ls_extinction_method SHELXL
_refine_ls_goodness_of_fit_ref 1.082
_refine_ls_hydrogen_treatment refall
_refine_ls_matrix_type full
_refine_ls_number_parameters 104
_refine_ls_number_reflns 12888
_refine_ls_number_restraints 0
_refine_ls_restrained_S_all 1.082
_refine_ls_R_factor_all 0.0914
_refine_ls_R_factor_gt 0.0914
_refine_ls_shift/su_max 0.000
_refine_ls_shift/su_mean 0.000
_refine_ls_structure_factor_coef Fsqd
_refine_ls_weighting_details 'w=1/[\s^2^(Fo^2^)+(0.1992P)^2^+13.7328P] where P=(Fo^2^+2Fc^2^)/3'
_refine_ls_weighting_scheme calc
_refine_ls_wR_factor_gt 0.2589
_refine_ls_wR_factor_ref 0.2589
_reflns_number_gt 12888
_reflns_number_total 2773
_reflns_threshold_expression 'I > 2\s(I)'
_cod_data_source_file eb5035sup1.cif
_cod_data_source_block I
_cod_database_code 2105989
_cod_database_fobs_code 2105989
_shelx_space_group_comment
;
The symmetry employed for this shelxl refinement is uniquely defined
by the following loop, which should always be used as a source of
symmetry information in preference to the above space-group names.
They are only intended as comments.
;
_shelxl_version_number 2.014

loop_
_space_group_symop_operation_xyz
'x, y, z'
'-x+1/2, -y, z+1/2'
'x+1/2, -y+1/2, -z+1/2'
'-x, y+1/2, -z'
'-x, -y, -z'
'x-1/2, y, -z-1/2'
'-x-1/2, y-1/2, z-1/2'
'x, -y-1/2, z'

loop_
_atom_site_type_symbol
_atom_site_label
_atom_site_fract_x
_atom_site_fract_y
_atom_site_fract_z
_atom_site_U_iso_or_equiv
_atom_site_adp_type
_atom_site_calc_flag
_atom_site_occupancy
N N1 0.09626(13) 0.7500 0.12203(11) 0.0051(2) Uani d 1
N N2 0.12955(13) 0.7500 0.64128(10) 0.00504(18) Uani d 1
C C1 0.30005(17) 0.7500 0.38127(13) 0.0024(2) Uani d 1
O O1 0.3777(2) 0.7500 0.30111(16) 0.0044(3) Uani d 1
O O2 0.1975(2) 0.7500 0.34845(16) 0.0046(3) Uani d 1
O O3 0.3244(2) 0.7500 0.49515(15) 0.0041(3) Uani d 1
O OW1 0.0912(2) 0.2500 0.44683(19) 0.0065(3) Uani d 1
H H1 0.1174(4) 0.5610(7) 0.0716(3) 0.0185(7) Uani d 1
H H2 0.0109(5) 0.7500 0.1424(5) 0.0177(8) Uani d 1
H H3 0.1414(6) 0.7500 0.2030(4) 0.0175(9) Uani d 1
H H4 0.1331(4) 0.5591(7) 0.6954(3) 0.0181(6) Uani d 1
H H5 0.0534(5) 0.7500 0.5965(5) 0.0180(8) Uani d 1
H H6 0.1952(5) 0.7500 0.5796(5) 0.0178(8) Uani d 1
H H7 0.1281(4) 0.4250(7) 0.4122(4) 0.0193(6) Uani d 1

loop_
_atom_site_aniso_label
_atom_site_aniso_U_11
_atom_site_aniso_U_22
_atom_site_aniso_U_33
_atom_site_aniso_U_12
_atom_site_aniso_U_13
_atom_site_aniso_U_23
N1 0.0053(6) 0.0052(3) 0.0049(3) 0.000 0.0001(3) 0.000
N2 0.0054(5) 0.0051(3) 0.0046(3) 0.000 0.0001(3) 0.000
C1 0.0026(6) 0.0023(3) 0.0023(3) 0.000 -0.0004(4) 0.000
O1 0.0036(8) 0.0059(5) 0.0036(4) 0.000 0.0012(5) 0.000
O2 0.0034(8) 0.0064(5) 0.0040(5) 0.000 -0.0006(5) 0.000
O3 0.0047(8) 0.0055(4) 0.0023(4) 0.000 -0.0004(5) 0.000
OW1 0.0056(9) 0.0052(5) 0.0086(6) 0.000 0.0011(6) 0.000
H1 0.022(2) 0.0147(10) 0.0184(11) 0.0029(11) 0.0019(12) -0.0045(9)
H2 0.014(2) 0.0196(16) 0.0200(18) 0.000 0.0025(17) 0.000
H3 0.019(3) 0.0211(17) 0.0129(14) 0.000 -0.0047(15) 0.000
H4 0.0204(19) 0.0149(10) 0.0190(12) 0.0010(11) 0.0004(12) 0.0055(9)
H5 0.012(2) 0.0214(17) 0.0205(18) 0.000 -0.0054(17) 0.000
H6 0.016(2) 0.0201(16) 0.0176(16) 0.000 0.0063(16) 0.000
H7 0.0207(19) 0.0137(10) 0.0236(13) -0.0042(11) 0.0028(13) 0.0032(9)

loop_
_atom_type_symbol
_atom_type_description
_atom_type_scat_dispersion_real
_atom_type_scat_dispersion_imag
_atom_type_scat_source
C C 0.0000 0.0000 'Neutron Data Booklet, ILL Grenoble, France (2003) ISBN 0-9704143-7-4'
N N 0.0000 0.0000 'Neutron Data Booklet, ILL Grenoble, France (2003) ISBN 0-9704143-7-4'
O O 0.0000 0.0000 'Neutron Data Booklet, ILL Grenoble, France (2003) ISBN 0-9704143-7-4'
H H 0.0000 0.0000 'Neutron Data Booklet, ILL Grenoble, France (2003) ISBN 0-9704143-7-4'

loop_
_geom_angle_atom_site_label_1
_geom_angle_atom_site_label_2
_geom_angle_atom_site_label_3
_geom_angle_site_symmetry_1
_geom_angle_site_symmetry_3
_geom_angle
H1 N1 H1 . 8_575 108.0(5)
H1 N1 H3 . . 109.2(3)
H1 N1 H3 8_575 . 109.2(3)
H1 N1 H2 . . 110.7(3)
H1 N1 H2 8_575 . 110.7(3)
H3 N1 H2 . . 109.0(5)
H4 N2 H4 . 8_575 109.7(4)
H4 N2 H6 . . 110.1(3)
H4 N2 H6 8_575 . 110.1(3)
H4 N2 H5 . . 107.9(3)
H4 N2 H5 8_575 . 107.9(3)
H6 N2 H5 . . 111.0(5)
O2 C1 O1 . . 120.32(17)
O2 C1 O3 . . 119.49(19)
O1 C1 O3 . . 120.2(2)
H7 OW1 H7 . 8_565 106.2(6)

loop_
_geom_bond_atom_site_label_1
_geom_bond_atom_site_label_2
_geom_bond_site_symmetry_2
_geom_bond_distance
N1 H1 . 1.040(3)
N1 H1 8_575 1.040(3)
N1 H3 . 1.045(5)
N1 H2 . 1.053(6)
N2 H4 . 1.040(3)
N2 H4 8_575 1.040(3)
N2 H6 . 1.043(6)
N2 H5 . 1.041(6)
C1 O2 . 1.287(3)
C1 O1 . 1.287(3)
C1 O3 . 1.289(2)
OW1 H7 . 0.975(4)
OW1 H7 8_565 0.975(4)

loop_
_geom_hbond_atom_site_label_D
_geom_hbond_atom_site_label_H
_geom_hbond_atom_site_label_A
_geom_hbond_site_symmetry_A
_geom_hbond_distance_DH
_geom_hbond_distance_HA
_geom_hbond_distance_DA
_geom_hbond_angle_DHA
N1 H1 O3 2_564 1.040(3) 1.766(4) 2.7973(15) 170.6(4)
N1 H2 O1 3_465 1.053(6) 1.721(6) 2.766(3) 171.1(5)
N1 H3 O2 . 1.045(5) 1.740(5) 2.778(2) 171.6(6)
N2 H4 O1 2_565 1.040(3) 1.808(3) 2.8404(14) 171.7(4)
N2 H5 OW1 4_556 1.041(6) 1.807(7) 2.831(3) 167.0(5)
N2 H6 O3 . 1.043(6) 1.814(6) 2.847(3) 170.2(5)
OW1 H7 O2 . 0.975(4) 1.813(4) 2.788(2) 179.6(5)
